data_7043983
loop_
_publ_author_name
'B\"uchel, Gabriel E.'
'Kossatz, Susanne'
'Sadique, Ahmad'
'Rapta, P.'
'Zalibera, Michal'
'Bucinsky, Lukas'
'Komorovsky, Stanislav'
'Telser, Joshua'
'Eppinger, J\"org'
'Reiner, Thomas'
'Arion, Vladimir'

_publ_section_title
;
 cis-Tetrachlorido-bis(indazole)osmium(IV) and its osmium(III) analogues:
 paving the way towards the cis-isomer of the ruthenium anticancer drugs
 KP1019 and/or NKP1339
;
_journal_name_full 'Dalton Trans.'
_journal_paper_doi 10.1039/C7DT02194A
_journal_year 2017
_chemical_formula_moiety 'C14 H12 Cl4 N4 Os, C3 H6 O'
_chemical_formula_sum 'C17 H18 Cl4 N4 O Os'
_chemical_formula_weight 626.35
_chemical_name_systematic
;
cis-[tetrachlorido-bis(1H-indazole)osmate(IV)] acetone solvate
;
_space_group_crystal_system monoclinic
_space_group_IT_number 14
_space_group_name_Hall '-P 2ybc'
_space_group_name_H-M_alt 'P 1 21/c 1'
_symmetry_space_group_name_Hall '-P 2ybc'
_symmetry_space_group_name_H-M 'P 1 21/c 1'
_atom_sites_solution_hydrogens geom
_audit_creation_method SHELXL-2014
_audit_update_record
;
2017-04-19 deposited with the CCDC.
2017-08-14 downloaded from the CCDC.
;
_cell_angle_alpha 90
_cell_angle_beta 131.5370(10)
_cell_angle_gamma 90
_cell_formula_units_Z 4
_cell_length_a 13.1258(4)
_cell_length_b 12.2645(4)
_cell_length_c 17.8016(4)
_cell_measurement_reflns_used 9876
_cell_measurement_temperature 199(2)
_cell_measurement_theta_max 72.30
_cell_measurement_theta_min 4.50
_cell_volume 2145.08(11)
_computing_cell_refinement 'SAINT v8.34A (Bruker, 2013)'
_computing_data_collection 'Bruker Apex2'
_computing_data_reduction 'SAINT v8.34A (Bruker, 2013)'
_computing_molecular_graphics 'Bruker SHELXTL'
_computing_publication_material 'Bruker SHELXTL'
_computing_structure_refinement 'SHELXL-2014 (Sheldrick, 2014)'
_computing_structure_solution 'SHELXS-2014 (Sheldrick, 2014)'
_diffrn_ambient_temperature 199(2)
_diffrn_measured_fraction_theta_full 0.992
_diffrn_measured_fraction_theta_max 0.992
_diffrn_measurement_device_type 'Bruker APEX-II CCD'
_diffrn_measurement_method '\f and \w-scans'
_diffrn_radiation_type CuK\a
_diffrn_radiation_wavelength 1.54184
_diffrn_reflns_av_R_equivalents 0.0332
_diffrn_reflns_av_unetI/netI 0.0154
_diffrn_reflns_Laue_measured_fraction_full 0.992
_diffrn_reflns_Laue_measured_fraction_max 0.992
_diffrn_reflns_limit_h_max 16
_diffrn_reflns_limit_h_min -16
_diffrn_reflns_limit_k_max 15
_diffrn_reflns_limit_k_min -15
_diffrn_reflns_limit_l_max 18
_diffrn_reflns_limit_l_min -21
_diffrn_reflns_number 39844
_diffrn_reflns_point_group_measured_fraction_full 0.992
_diffrn_reflns_point_group_measured_fraction_max 0.992
_diffrn_reflns_theta_full 67.684
_diffrn_reflns_theta_max 72.306
_diffrn_reflns_theta_min 4.901
_exptl_absorpt_coefficient_mu 15.943
_exptl_absorpt_correction_T_max 0.4480
_exptl_absorpt_correction_T_min 0.1427
_exptl_absorpt_correction_type multi-scan
_exptl_absorpt_process_details SADABS
_exptl_crystal_colour black
_exptl_crystal_density_diffrn 1.939
_exptl_crystal_description needle
_exptl_crystal_F_000 1200
_exptl_crystal_size_max 0.080
_exptl_crystal_size_mid 0.060
_exptl_crystal_size_min 0.040
_refine_diff_density_max 0.417
_refine_diff_density_min -0.879
_refine_diff_density_rms 0.097
_refine_ls_extinction_method none
_refine_ls_goodness_of_fit_ref 1.009
_refine_ls_hydrogen_treatment constr
_refine_ls_matrix_type full
_refine_ls_number_parameters 246
_refine_ls_number_reflns 4212
_refine_ls_number_restraints 0
_refine_ls_restrained_S_all 1.009
_refine_ls_R_factor_all 0.0184
_refine_ls_R_factor_gt 0.0180
_refine_ls_shift/su_max 0.002
_refine_ls_shift/su_mean 0.000
_refine_ls_structure_factor_coef Fsqd
_refine_ls_weighting_details 'w=1/[\s^2^(Fo^2^)+(0.0292P)^2^+2.9312P] where P=(Fo^2^+2Fc^2^)/3'
_refine_ls_weighting_scheme calc
_refine_ls_wR_factor_gt 0.0505
_refine_ls_wR_factor_ref 0.0510
_reflns_Friedel_coverage 0.000
_reflns_number_gt 4125
_reflns_number_total 4212
_reflns_threshold_expression 'I > 2\s(I)'
_cod_data_source_file c7dt02194a2.cif
_cod_data_source_block gabu0528
_cod_original_cell_volume 2145.07(11)
_cod_database_code 7043983
_shelx_space_group_comment
;
The symmetry employed for this shelxl refinement is uniquely defined
by the following loop, which should always be used as a source of
symmetry information in preference to the above space-group names.
They are only intended as comments.
;
_shelx_estimated_absorpt_t_min 0.362
_shelx_estimated_absorpt_t_max 0.568
_shelxl_version_number 2014-3

loop_
_space_group_symop_operation_xyz
'x, y, z'
'-x, y+1/2, -z+1/2'
'-x, -y, -z'
'x, -y-1/2, z-1/2'

loop_
_atom_site_label
_atom_site_type_symbol
_atom_site_fract_x
_atom_site_fract_y
_atom_site_fract_z
_atom_site_U_iso_or_equiv
_atom_site_adp_type
_atom_site_occupancy
_atom_site_site_symmetry_order
_atom_site_calc_flag
_atom_site_refinement_flags_posn
_atom_site_refinement_flags_adp
Os Os 0.71294(2) 0.05103(2) 0.27590(2) 0.02146(5) Uani 1 1 d . .
Cl1 Cl 0.75844(7) -0.09288(5) 0.37854(5) 0.03590(15) Uani 1 1 d . .
Cl2 Cl 0.65824(7) -0.06915(5) 0.15335(5) 0.03535(15) Uani 1 1 d . .
Cl3 Cl 0.49047(7) 0.06011(6) 0.20642(5) 0.03743(16) Uani 1 1 d . .
Cl4 Cl 0.94016(6) 0.05565(5) 0.35064(5) 0.02699(13) Uani 1 1 d . .
N1 N 0.7584(2) 0.26856(17) 0.21993(15) 0.0274(4) Uani 1 1 d . .
H10 H 0.8314 0.2801 0.2831 0.033 Uiso 1 1 calc R U
N2 N 0.6748(2) 0.18085(17) 0.18534(15) 0.0234(4) Uani 1 1 d . .
C3 C 0.5753(3) 0.1924(2) 0.08629(18) 0.0278(5) Uani 1 1 d . .
H3 H 0.5029 0.1423 0.0434 0.033 Uiso 1 1 calc R U
C4 C 0.5934(3) 0.2892(2) 0.05520(19) 0.0287(5) Uani 1 1 d . .
C5 C 0.5260(3) 0.3409(2) -0.0383(2) 0.0375(6) Uani 1 1 d . .
H5 H 0.4454 0.3109 -0.0988 0.045 Uiso 1 1 calc R U
C6 C 0.5809(4) 0.4356(3) -0.0389(3) 0.0430(8) Uani 1 1 d . .
H6 H 0.5374 0.4717 -0.1008 0.052 Uiso 1 1 calc R U
C7 C 0.7004(4) 0.4804(3) 0.0501(3) 0.0460(8) Uani 1 1 d . .
H7 H 0.7353 0.5460 0.0464 0.055 Uiso 1 1 calc R U
C8 C 0.7682(3) 0.4330(2) 0.1419(3) 0.0423(7) Uani 1 1 d . .
H8 H 0.8484 0.4642 0.2017 0.051 Uiso 1 1 calc R U
C9 C 0.7127(3) 0.3356(2) 0.14285(19) 0.0276(5) Uani 1 1 d . .
N10 N 0.8789(2) 0.14361(17) 0.48424(15) 0.0269(4) Uani 1 1 d . .
H100 H 0.9370 0.0898 0.5063 0.032 Uiso 1 1 calc R U
N11 N 0.7645(2) 0.15883(17) 0.38682(14) 0.0234(4) Uani 1 1 d . .
C12 C 0.7030(2) 0.2473(2) 0.38215(18) 0.0246(5) Uani 1 1 d . .
H12 H 0.6205 0.2764 0.3225 0.030 Uiso 1 1 calc R U
C13 C 0.7779(2) 0.2921(2) 0.47890(18) 0.0231(5) Uani 1 1 d . .
C14 C 0.7635(3) 0.3826(2) 0.5199(2) 0.0297(5) Uani 1 1 d . .
H14 H 0.6877 0.4303 0.4787 0.036 Uiso 1 1 calc R U
C15 C 0.8624(3) 0.3994(2) 0.6211(2) 0.0304(6) Uani 1 1 d . .
H15 H 0.8551 0.4602 0.6504 0.036 Uiso 1 1 calc R U
C16 C 0.9751(3) 0.3286(2) 0.68309(19) 0.0300(5) Uani 1 1 d . .
H16 H 1.0415 0.3436 0.7529 0.036 Uiso 1 1 calc R U
C17 C 0.9921(3) 0.2393(2) 0.64635(18) 0.0295(5) Uani 1 1 d . .
H17 H 1.0677 0.1917 0.6886 0.035 Uiso 1 1 calc R U
C18 C 0.8911(2) 0.22234(19) 0.54237(18) 0.0239(5) Uani 1 1 d . .
O1 O 0.9625(2) 0.3440(2) 0.41092(17) 0.0532(6) Uani 1 1 d . .
C19 C 1.0856(3) 0.3498(2) 0.4772(2) 0.0360(6) Uani 1 1 d . .
C20 C 1.1473(3) 0.3966(3) 0.5768(2) 0.0407(7) Uani 1 1 d . .
H20A H 1.0754 0.4131 0.5780 0.061 Uiso 1 1 calc R U
H20B H 1.1964 0.4637 0.5882 0.061 Uiso 1 1 calc R U
H20C H 1.2108 0.3438 0.6297 0.061 Uiso 1 1 calc R U
C21 C 1.1792(4) 0.3114(3) 0.4623(3) 0.0449(7) Uani 1 1 d . .
H21A H 1.2331 0.2497 0.5072 0.067 Uiso 1 1 calc R U
H21B H 1.2403 0.3709 0.4776 0.067 Uiso 1 1 calc R U
H21C H 1.1256 0.2883 0.3925 0.067 Uiso 1 1 calc R U

loop_
_atom_site_aniso_label
_atom_site_aniso_U_11
_atom_site_aniso_U_22
_atom_site_aniso_U_33
_atom_site_aniso_U_23
_atom_site_aniso_U_13
_atom_site_aniso_U_12
Os 0.02146(7) 0.02224(7) 0.01353(7) -0.00158(3) 0.00858(6) -0.00293(3)
Cl1 0.0489(4) 0.0268(3) 0.0284(3) 0.0039(2) 0.0241(3) -0.0026(3)
Cl2 0.0443(4) 0.0303(3) 0.0220(3) -0.0093(2) 0.0180(3) -0.0078(3)
Cl3 0.0220(3) 0.0526(4) 0.0279(3) -0.0034(3) 0.0124(3) -0.0080(2)
Cl4 0.0227(3) 0.0306(3) 0.0212(3) 0.0014(2) 0.0118(3) 0.0027(2)
N1 0.0254(10) 0.0256(11) 0.0205(10) -0.0008(8) 0.0107(9) -0.0044(8)
N2 0.0229(10) 0.0246(10) 0.0179(9) -0.0005(8) 0.0115(9) -0.0022(8)
C3 0.0265(12) 0.0297(13) 0.0162(11) 0.0003(9) 0.0095(10) 0.0001(10)
C4 0.0311(13) 0.0283(13) 0.0245(12) 0.0032(10) 0.0175(11) 0.0072(10)
C5 0.0461(16) 0.0367(15) 0.0268(13) 0.0099(11) 0.0230(13) 0.0138(12)
C6 0.064(2) 0.0419(16) 0.0443(18) 0.0211(13) 0.0450(18) 0.0253(15)
C7 0.057(2) 0.0310(15) 0.066(2) 0.0162(15) 0.0474(19) 0.0095(14)
C8 0.0417(17) 0.0301(14) 0.053(2) 0.0060(13) 0.0304(16) 0.0001(12)
C9 0.0308(13) 0.0280(12) 0.0288(13) 0.0039(10) 0.0218(11) 0.0040(10)
N10 0.0259(10) 0.0270(10) 0.0149(9) 0.0002(8) 0.0081(8) 0.0063(8)
N11 0.0213(10) 0.0276(10) 0.0135(9) -0.0008(8) 0.0084(8) -0.0006(8)
C12 0.0223(11) 0.0267(12) 0.0203(11) 0.0023(9) 0.0122(10) 0.0029(9)
C13 0.0238(11) 0.0237(11) 0.0211(11) 0.0024(9) 0.0145(10) 0.0002(9)
C14 0.0352(14) 0.0254(12) 0.0309(13) 0.0040(10) 0.0230(12) 0.0047(10)
C15 0.0465(15) 0.0228(12) 0.0316(13) -0.0045(10) 0.0300(13) -0.0031(11)
C16 0.0378(14) 0.0311(13) 0.0205(12) -0.0052(10) 0.0191(11) -0.0067(11)
C17 0.0305(13) 0.0306(13) 0.0190(11) -0.0009(10) 0.0129(11) 0.0009(10)
C18 0.0255(12) 0.0231(11) 0.0207(11) -0.0010(9) 0.0142(10) -0.0011(9)
O1 0.0361(12) 0.0593(14) 0.0394(12) -0.0151(11) 0.0145(10) -0.0133(10)
C19 0.0371(15) 0.0292(13) 0.0330(14) -0.0033(11) 0.0196(13) -0.0095(11)
C20 0.0351(15) 0.0476(17) 0.0361(15) -0.0068(13) 0.0222(13) -0.0100(13)
C21 0.057(2) 0.0399(17) 0.0466(18) -0.0045(14) 0.0377(17) -0.0052(14)

loop_
_atom_type_symbol
_atom_type_description
_atom_type_scat_dispersion_real
_atom_type_scat_dispersion_imag
_atom_type_scat_source
C C 0.0181 0.0091 'International Tables Vol C Tables 4.2.6.8 and 6.1.1.4'
H H 0.0000 0.0000 'International Tables Vol C Tables 4.2.6.8 and 6.1.1.4'
Cl Cl 0.3639 0.7018 'International Tables Vol C Tables 4.2.6.8 and 6.1.1.4'
N N 0.0311 0.0180 'International Tables Vol C Tables 4.2.6.8 and 6.1.1.4'
O O 0.0492 0.0322 'International Tables Vol C Tables 4.2.6.8 and 6.1.1.4'
Os Os -4.9801 6.2216 'International Tables Vol C Tables 4.2.6.8 and 6.1.1.4'

loop_
_geom_angle_atom_site_label_1
_geom_angle_atom_site_label_2
_geom_angle_atom_site_label_3
_geom_angle
N2 Os N11 90.51(8)
N2 Os Cl3 88.80(6)
N11 Os Cl3 88.71(6)
N2 Os Cl1 179.22(6)
N11 Os Cl1 89.09(6)
Cl3 Os Cl1 91.86(3)
N2 Os Cl2 89.54(6)
N11 Os Cl2 179.33(6)
Cl3 Os Cl2 91.97(3)
Cl1 Os Cl2 90.85(2)
N2 Os Cl4 89.01(6)
N11 Os Cl4 87.42(6)
Cl3 Os Cl4 175.54(2)
Cl1 Os Cl4 90.30(2)
Cl2 Os Cl4 91.91(2)
C9 N1 N2 109.9(2)
C9 N1 H10 125.1
N2 N1 H10 125.1
C3 N2 N1 107.7(2)
C3 N2 Os 128.89(17)
N1 N2 Os 123.30(15)
N2 C3 C4 109.8(2)
N2 C3 H3 125.1
C4 C3 H3 125.1
C3 C4 C9 105.2(2)
C3 C4 C5 135.2(3)
C9 C4 C5 119.5(3)
C6 C5 C4 117.8(3)
C6 C5 H5 121.1
C4 C5 H5 121.1
C5 C6 C7 121.5(3)
C5 C6 H6 119.3
C7 C6 H6 119.3
C8 C7 C6 122.4(3)
C8 C7 H7 118.8
C6 C7 H7 118.8
C7 C8 C9 116.4(3)
C7 C8 H8 121.8
C9 C8 H8 121.8
N1 C9 C4 107.4(2)
N1 C9 C8 130.2(3)
C4 C9 C8 122.4(3)
C18 N10 N11 110.5(2)
C18 N10 H100 124.7
N11 N10 H100 124.7
C12 N11 N10 107.8(2)
C12 N11 Os 131.38(16)
N10 N11 Os 120.83(16)
N11 C12 C13 109.9(2)
N11 C12 H12 125.0
C13 C12 H12 125.0
C14 C13 C12 135.7(2)
C14 C13 C18 119.7(2)
C12 C13 C18 104.7(2)
C15 C14 C13 117.7(2)
C15 C14 H14 121.2
C13 C14 H14 121.2
C14 C15 C16 121.6(2)
C14 C15 H15 119.2
C16 C15 H15 119.2
C17 C16 C15 122.5(2)
C17 C16 H16 118.8
C15 C16 H16 118.8
C16 C17 C18 116.0(2)
C16 C17 H17 122.0
C18 C17 H17 122.0
N10 C18 C17 130.3(2)
N10 C18 C13 107.1(2)
C17 C18 C13 122.5(2)
O1 C19 C20 120.1(3)
O1 C19 C21 121.9(3)
C20 C19 C21 118.0(3)
C19 C20 H20A 109.5
C19 C20 H20B 109.5
H20A C20 H20B 109.5
C19 C20 H20C 109.5
H20A C20 H20C 109.5
H20B C20 H20C 109.5
C19 C21 H21A 109.5
C19 C21 H21B 109.5
H21A C21 H21B 109.5
C19 C21 H21C 109.5
H21A C21 H21C 109.5
H21B C21 H21C 109.5

loop_
_geom_bond_atom_site_label_1
_geom_bond_atom_site_label_2
_geom_bond_distance
Os N2 2.077(2)
Os N11 2.082(2)
Os Cl3 2.2976(7)
Os Cl1 2.3158(6)
Os Cl2 2.3174(6)
Os Cl4 2.3251(6)
N1 C9 1.351(3)
N1 N2 1.358(3)
N1 H10 0.8800
N2 C3 1.335(3)
C3 C4 1.395(4)
C3 H3 0.9500
C4 C9 1.403(4)
C4 C5 1.416(4)
C5 C6 1.370(5)
C5 H5 0.9500
C6 C7 1.406(5)
C6 H6 0.9500
C7 C8 1.368(5)
C7 H7 0.9500
C8 C9 1.405(4)
C8 H8 0.9500
N10 C18 1.345(3)
N10 N11 1.358(3)
N10 H100 0.8800
N11 C12 1.322(3)
C12 C13 1.410(3)
C12 H12 0.9500
C13 C14 1.409(4)
C13 C18 1.411(3)
C14 C15 1.367(4)
C14 H14 0.9500
C15 C16 1.413(4)
C15 H15 0.9500
C16 C17 1.368(4)
C16 H16 0.9500
C17 C18 1.405(3)
C17 H17 0.9500
O1 C19 1.216(4)
C19 C20 1.491(4)
C19 C21 1.495(4)
C20 H20A 0.9800
C20 H20B 0.9800
C20 H20C 0.9800
C21 H21A 0.9800
C21 H21B 0.9800
C21 H21C 0.9800

loop_
_geom_hbond_atom_site_label_D
_geom_hbond_atom_site_label_H
_geom_hbond_atom_site_label_A
_geom_hbond_distance_DH
_geom_hbond_distance_HA
_geom_hbond_distance_DA
_geom_hbond_angle_DHA
_geom_hbond_site_symmetry_A
N1 H10 O1 0.88 1.89 2.741(3) 163.3 .
C3 H3 Cl2 0.95 2.78 3.541(3) 137.9 3_655
N10 H100 Cl4 0.88 2.61 3.316(2) 137.6 3_756

loop_
_geom_torsion_atom_site_label_1
_geom_torsion_atom_site_label_2
_geom_torsion_atom_site_label_3
_geom_torsion_atom_site_label_4
_geom_torsion
C9 N1 N2 C3 -0.5(3)
C9 N1 N2 Os 175.60(16)
N1 N2 C3 C4 -0.1(3)
Os N2 C3 C4 -175.90(17)
N2 C3 C4 C9 0.6(3)
N2 C3 C4 C5 176.7(3)
C3 C4 C5 C6 -176.0(3)
C9 C4 C5 C6 -0.3(4)
C4 C5 C6 C7 0.1(4)
C5 C6 C7 C8 -0.2(5)
C6 C7 C8 C9 0.5(5)
N2 N1 C9 C4 0.9(3)
N2 N1 C9 C8 -177.4(3)
C3 C4 C9 N1 -0.9(3)
C5 C4 C9 N1 -177.7(2)
C3 C4 C9 C8 177.5(3)
C5 C4 C9 C8 0.7(4)
C7 C8 C9 N1 177.2(3)
C7 C8 C9 C4 -0.8(4)
C18 N10 N11 C12 0.0(3)
C18 N10 N11 Os -179.59(16)
N10 N11 C12 C13 -0.2(3)
Os N11 C12 C13 179.35(17)
N11 C12 C13 C14 -179.7(3)
N11 C12 C13 C18 0.3(3)
C12 C13 C14 C15 -179.4(3)
C18 C13 C14 C15 0.6(4)
C13 C14 C15 C16 -0.4(4)
C14 C15 C16 C17 -0.2(4)
C15 C16 C17 C18 0.6(4)
N11 N10 C18 C17 -180.0(3)
N11 N10 C18 C13 0.2(3)
C16 C17 C18 N10 179.7(3)
C16 C17 C18 C13 -0.4(4)
C14 C13 C18 N10 179.7(2)
C12 C13 C18 N10 -0.3(3)
C14 C13 C18 C17 -0.2(4)
C12 C13 C18 C17 179.8(2)
